data_4339718
loop_
_publ_author_name
'Catalano, Vincent J.'
'Etogo, Anthony O.'

_publ_section_title
;
 Preparation of Au(I), Ag(I), and Pd(II) N-heterocyclic carbene complexes
 utilizing a methylpyridyl-substituted NHC ligand. formation of a
 luminescent coordination polymer.
;
_journal_issue 14
_journal_name_full 'Inorganic chemistry'
_journal_page_first 5608
_journal_page_last 5615
_journal_paper_doi 10.1021/ic070260i
_journal_volume 46
_journal_year 2007
_chemical_formula_sum 'C20 H22 Au F6 N6 P'
_chemical_formula_weight 688.37
_chemical_name_common 3
_chemical_name_systematic
;
 ?
;
_space_group_IT_number 14
_symmetry_cell_setting monoclinic
_symmetry_space_group_name_Hall '-P 2yn'
_symmetry_space_group_name_H-M 'P 1 21/n 1'
_atom_sites_solution_hydrogens geom
_atom_sites_solution_primary direct
_atom_sites_solution_secondary difmap
_audit_creation_method SHELXL-97
_cell_angle_alpha 90.00
_cell_angle_beta 105.067(4)
_cell_angle_gamma 90.00
_cell_formula_units_Z 4
_cell_length_a 13.263(3)
_cell_length_b 7.5648(15)
_cell_length_c 23.783(5)
_cell_measurement_reflns_used 8721
_cell_measurement_temperature 100(2)
_cell_measurement_theta_max 32.39
_cell_measurement_theta_min 2.72
_cell_volume 2304.2(8)
_computing_cell_refinement 'Bruker SMART'
_computing_data_collection 'Bruker SMART'
_computing_data_reduction 'Bruker SAINT'
_computing_molecular_graphics 'Bruker SHELXTL'
_computing_publication_material 'Bruker SHELXTL'
_computing_structure_refinement 'SHELXL-97 (Sheldrick, 1997)'
_computing_structure_solution 'SHELXS-97 (Sheldrick, 1990)'
_diffrn_ambient_temperature 100(2)
_diffrn_measured_fraction_theta_full 0.996
_diffrn_measured_fraction_theta_max 0.996
_diffrn_measurement_device_type 'CCD area detector'
_diffrn_measurement_method 'phi and omega scans'
_diffrn_radiation_monochromator graphite
_diffrn_radiation_source 'fine-focus sealed tube'
_diffrn_radiation_type MoK\a
_diffrn_radiation_wavelength 0.71073
_diffrn_reflns_av_R_equivalents 0.0526
_diffrn_reflns_av_sigmaI/netI 0.0372
_diffrn_reflns_limit_h_max 15
_diffrn_reflns_limit_h_min -15
_diffrn_reflns_limit_k_max 8
_diffrn_reflns_limit_k_min -8
_diffrn_reflns_limit_l_max 28
_diffrn_reflns_limit_l_min -28
_diffrn_reflns_number 21688
_diffrn_reflns_theta_full 25.00
_diffrn_reflns_theta_max 25.00
_diffrn_reflns_theta_min 1.77
_exptl_absorpt_coefficient_mu 6.524
_exptl_absorpt_correction_T_max 0.5852
_exptl_absorpt_correction_T_min 0.1088
_exptl_absorpt_correction_type none
_exptl_crystal_colour colorless
_exptl_crystal_density_diffrn 1.984
_exptl_crystal_density_meas 0
_exptl_crystal_density_method 'not measured'
_exptl_crystal_description block
_exptl_crystal_F_000 1328
_exptl_crystal_size_max 0.61
_exptl_crystal_size_mid 0.20
_exptl_crystal_size_min 0.09
_refine_diff_density_max 4.826
_refine_diff_density_min -3.061
_refine_diff_density_rms 0.260
_refine_ls_extinction_method none
_refine_ls_goodness_of_fit_ref 1.182
_refine_ls_hydrogen_treatment fixed
_refine_ls_matrix_type full
_refine_ls_number_parameters 311
_refine_ls_number_reflns 4028
_refine_ls_number_restraints 0
_refine_ls_restrained_S_all 1.182
_refine_ls_R_factor_all 0.0500
_refine_ls_R_factor_gt 0.0478
_refine_ls_shift/su_max 0.002
_refine_ls_shift/su_mean 0.000
_refine_ls_structure_factor_coef Fsqd
_refine_ls_weighting_details 'calc w=1/[\s^2^(Fo^2^)+(0.0596P)^2^+43.7541P] where P=(Fo^2^+2Fc^2^)/3'
_refine_ls_weighting_scheme calc
_refine_ls_wR_factor_gt 0.1354
_refine_ls_wR_factor_ref 0.1363
_reflns_number_gt 3759
_reflns_number_total 4028
_reflns_threshold_expression >2sigma(I)
_cod_data_source_file ic070260i-file001.cif
_cod_data_source_block aoe111fm
_cod_depositor_comments
;
The following automatic conversions were performed:

'_symmetry_cell_setting' value 'Monoclinic' changed to 'monoclinic'
according to
/usr/data/users/saulius/automatic-downloads/retrospective/ACS/lib/dictionaries/cif_core.dic
dictionary named 'cif_core.dic' version 2.4.2 from 2011-04-26.

Automatic conversion script
Id: cif_fix_values 2281 2013-09-26 08:29:07Z andrius 
;
_cod_original_cell_volume 2304.3(8)
_cod_original_sg_symbol_H-M P2(1)/n
_cod_database_code 4339718

loop_
_symmetry_equiv_pos_as_xyz
'x, y, z'
'-x+1/2, y+1/2, -z+1/2'
'-x, -y, -z'
'x-1/2, -y-1/2, z-1/2'

loop_
_atom_site_label
_atom_site_type_symbol
_atom_site_fract_x
_atom_site_fract_y
_atom_site_fract_z
_atom_site_U_iso_or_equiv
_atom_site_adp_type
_atom_site_occupancy
_atom_site_symmetry_multiplicity
_atom_site_calc_flag
_atom_site_refinement_flags
Au1 Au 0.52551(2) 0.65917(5) 0.223261(14) 0.01339(16) Uani 1 1 d .
P1 P 0.77286(18) 0.1758(3) 0.54015(11) 0.0175(5) Uani 1 1 d .
F1 F 0.6852(4) 0.0575(9) 0.5576(3) 0.0283(14) Uani 1 1 d .
F2 F 0.8618(5) 0.2904(10) 0.5230(3) 0.0389(17) Uani 1 1 d .
F3 F 0.6967(5) 0.2048(9) 0.4764(2) 0.0273(14) Uani 1 1 d .
F4 F 0.8179(4) 0.0006(9) 0.5172(2) 0.0299(14) Uani 1 1 d .
F5 F 0.7276(6) 0.3473(9) 0.5634(3) 0.0383(17) Uani 1 1 d .
F6 F 0.8497(4) 0.1436(9) 0.6041(2) 0.0267(14) Uani 1 1 d .
N1 N 0.6423(6) 0.5466(11) 0.1366(3) 0.0165(16) Uani 1 1 d .
N2 N 0.7458(6) 0.5287(10) 0.2221(3) 0.0143(15) Uani 1 1 d .
N3 N 0.7218(6) 0.4654(11) 0.3137(3) 0.0175(17) Uani 1 1 d .
N4 N 0.3051(6) 0.7882(11) 0.2070(3) 0.0182(17) Uani 1 1 d .
N5 N 0.3727(6) 0.7443(10) 0.2983(3) 0.0148(16) Uani 1 1 d .
N6 N 0.4591(6) 0.5399(11) 0.3686(3) 0.0184(17) Uani 1 1 d .
C1 C 0.6472(7) 0.5750(12) 0.1926(4) 0.0161(19) Uani 1 1 d .
C3 C 0.8006(7) 0.4649(12) 0.1836(4) 0.0165(19) Uani 1 1 d .
H3A H 0.8701 0.4210 0.1934 0.020 Uiso 1 1 calc R
C2 C 0.7355(7) 0.4776(13) 0.1296(4) 0.0171(19) Uani 1 1 d .
H2A H 0.7505 0.4457 0.0939 0.021 Uiso 1 1 calc R
C4 C 0.5507(7) 0.5781(15) 0.0866(4) 0.023(2) Uani 1 1 d .
H4A H 0.4947 0.6329 0.1005 0.034 Uiso 1 1 calc R
H4B H 0.5262 0.4652 0.0677 0.034 Uiso 1 1 calc R
H4C H 0.5706 0.6569 0.0586 0.034 Uiso 1 1 calc R
C5 C 0.7865(7) 0.5336(12) 0.2846(4) 0.0151(18) Uani 1 1 d .
C6 C 0.8869(7) 0.5992(13) 0.3103(4) 0.019(2) Uani 1 1 d .
C7 C 0.9182(8) 0.5923(14) 0.3705(4) 0.023(2) Uani 1 1 d .
H7A H 0.9855 0.6340 0.3904 0.028 Uiso 1 1 calc R
C8 C 0.8521(8) 0.5251(14) 0.4020(4) 0.025(2) Uani 1 1 d .
H8A H 0.8731 0.5216 0.4434 0.029 Uiso 1 1 calc R
C9 C 0.7552(8) 0.4638(14) 0.3719(4) 0.022(2) Uani 1 1 d .
H9A H 0.7100 0.4182 0.3935 0.026 Uiso 1 1 calc R
C10 C 0.9580(8) 0.6732(17) 0.2766(4) 0.029(3) Uani 1 1 d .
H10A H 0.9163 0.7240 0.2400 0.044 Uiso 1 1 calc R
H10B H 1.0023 0.5787 0.2681 0.044 Uiso 1 1 calc R
H10C H 1.0019 0.7655 0.2996 0.044 Uiso 1 1 calc R
C11 C 0.3947(7) 0.7380(12) 0.2451(4) 0.0166(19) Uani 1 1 d .
C12 C 0.2285(7) 0.8227(12) 0.2348(4) 0.017(2) Uani 1 1 d .
H12A H 0.1586 0.8569 0.2170 0.021 Uiso 1 1 calc R
C13 C 0.2712(7) 0.7989(12) 0.2922(4) 0.0160(19) Uani 1 1 d .
H13A H 0.2379 0.8163 0.3226 0.019 Uiso 1 1 calc R
C14 C 0.2915(8) 0.8060(14) 0.1438(4) 0.021(2) Uani 1 1 d .
H14A H 0.3479 0.8791 0.1366 0.032 Uiso 1 1 calc R
H14B H 0.2241 0.8620 0.1261 0.032 Uiso 1 1 calc R
H14C H 0.2936 0.6887 0.1266 0.032 Uiso 1 1 calc R
C15 C 0.4478(7) 0.7055(12) 0.3531(4) 0.0144(18) Uani 1 1 d .
C16 C 0.4953(7) 0.8517(13) 0.3870(4) 0.018(2) Uani 1 1 d .
C17 C 0.5626(7) 0.8070(15) 0.4410(4) 0.023(2) Uani 1 1 d .
H17A H 0.5982 0.8976 0.4661 0.027 Uiso 1 1 calc R
C18 C 0.5774(8) 0.6322(14) 0.4579(4) 0.021(2) Uani 1 1 d .
H18A H 0.6234 0.6013 0.4944 0.026 Uiso 1 1 calc R
C19 C 0.5239(7) 0.5029(13) 0.4207(4) 0.020(2) Uani 1 1 d .
H19A H 0.5335 0.3828 0.4326 0.023 Uiso 1 1 calc R
C20 C 0.4753(8) 1.0427(12) 0.3682(5) 0.020(2) Uani 1 1 d .
H20A H 0.4515 1.0486 0.3256 0.030 Uiso 1 1 calc R
H20B H 0.5399 1.1108 0.3817 0.030 Uiso 1 1 calc R
H20C H 0.4214 1.0921 0.3850 0.030 Uiso 1 1 calc R

loop_
_atom_site_aniso_label
_atom_site_aniso_U_11
_atom_site_aniso_U_22
_atom_site_aniso_U_33
_atom_site_aniso_U_23
_atom_site_aniso_U_13
_atom_site_aniso_U_12
Au1 0.0053(2) 0.0184(2) 0.0179(2) 0.00002(13) 0.00560(14) -0.00001(13)
P1 0.0096(11) 0.0256(14) 0.0183(12) -0.0004(10) 0.0056(10) -0.0009(10)
F1 0.015(3) 0.043(4) 0.030(3) 0.002(3) 0.011(2) -0.007(3)
F2 0.032(4) 0.056(5) 0.032(4) 0.001(3) 0.014(3) -0.024(3)
F3 0.021(3) 0.037(4) 0.022(3) 0.003(3) 0.002(2) 0.003(3)
F4 0.020(3) 0.044(4) 0.026(3) -0.005(3) 0.007(2) 0.011(3)
F5 0.042(4) 0.035(4) 0.037(4) -0.010(3) 0.008(3) 0.011(3)
F6 0.013(3) 0.049(4) 0.018(3) -0.002(3) 0.004(2) 0.000(3)
N1 0.006(4) 0.023(4) 0.021(4) 0.004(3) 0.005(3) -0.002(3)
N2 0.008(3) 0.016(4) 0.022(4) 0.000(3) 0.008(3) 0.000(3)
N3 0.014(4) 0.015(4) 0.027(4) 0.003(3) 0.011(3) 0.005(3)
N4 0.008(4) 0.027(5) 0.021(4) 0.000(3) 0.006(3) -0.001(3)
N5 0.005(4) 0.017(4) 0.022(4) -0.003(3) 0.003(3) 0.003(3)
N6 0.012(4) 0.019(4) 0.023(4) -0.005(3) 0.004(3) 0.001(3)
C1 0.013(4) 0.014(5) 0.022(5) 0.003(4) 0.005(4) -0.006(4)
C3 0.013(4) 0.013(5) 0.027(5) -0.001(4) 0.012(4) -0.001(4)
C2 0.009(4) 0.019(5) 0.028(5) -0.001(4) 0.013(4) 0.000(4)
C4 0.009(4) 0.036(6) 0.022(5) 0.000(4) 0.005(4) -0.005(4)
C5 0.011(4) 0.013(5) 0.022(5) 0.001(4) 0.006(4) 0.003(4)
C6 0.011(4) 0.019(5) 0.028(5) 0.000(4) 0.008(4) 0.006(4)
C7 0.014(5) 0.025(5) 0.030(5) -0.001(4) 0.004(4) 0.005(4)
C8 0.026(5) 0.026(6) 0.021(5) 0.001(4) 0.004(4) 0.007(4)
C9 0.024(5) 0.021(5) 0.024(5) 0.000(4) 0.010(4) 0.003(4)
C10 0.005(4) 0.059(8) 0.022(5) -0.002(5) 0.000(4) -0.003(5)
C11 0.014(5) 0.012(5) 0.025(5) 0.001(4) 0.007(4) 0.001(4)
C12 0.011(5) 0.009(5) 0.034(6) -0.001(4) 0.009(4) 0.001(3)
C13 0.012(4) 0.013(5) 0.026(5) -0.004(4) 0.010(4) 0.001(4)
C14 0.017(5) 0.026(6) 0.021(5) 0.003(4) 0.006(4) 0.004(4)
C15 0.012(4) 0.012(5) 0.022(5) 0.005(4) 0.009(4) 0.004(4)
C16 0.006(4) 0.024(5) 0.026(5) -0.001(4) 0.011(4) -0.002(4)
C17 0.010(5) 0.038(7) 0.022(5) -0.006(4) 0.007(4) -0.006(4)
C18 0.014(5) 0.032(6) 0.020(5) 0.001(4) 0.005(4) 0.000(4)
C19 0.016(5) 0.016(5) 0.028(5) 0.001(4) 0.008(4) 0.001(4)
C20 0.019(5) 0.010(5) 0.035(5) -0.007(4) 0.013(4) -0.007(4)

loop_
_atom_type_symbol
_atom_type_description
_atom_type_scat_dispersion_real
_atom_type_scat_dispersion_imag
_atom_type_scat_source
C C 0.0033 0.0016 'International Tables Vol C Tables 4.2.6.8 and 6.1.1.4'
H H 0.0000 0.0000 'International Tables Vol C Tables 4.2.6.8 and 6.1.1.4'
N N 0.0061 0.0033 'International Tables Vol C Tables 4.2.6.8 and 6.1.1.4'
F F 0.0171 0.0103 'International Tables Vol C Tables 4.2.6.8 and 6.1.1.4'
P P 0.1023 0.0942 'International Tables Vol C Tables 4.2.6.8 and 6.1.1.4'
Au Au -2.0133 8.8022 'International Tables Vol C Tables 4.2.6.8 and 6.1.1.4'

loop_
_geom_angle_atom_site_label_1
_geom_angle_atom_site_label_2
_geom_angle_atom_site_label_3
_geom_angle
C11 Au1 C1 173.9(4)
F5 P1 F1 90.0(4)
F5 P1 F2 91.0(4)
F1 P1 F2 178.8(4)
F5 P1 F3 90.9(4)
F1 P1 F3 90.0(3)
F2 P1 F3 90.6(4)
F5 P1 F4 179.2(4)
F1 P1 F4 89.2(4)
F2 P1 F4 89.8(4)
F3 P1 F4 89.4(3)
F5 P1 F6 89.9(4)
F1 P1 F6 89.7(3)
F2 P1 F6 89.7(3)
F3 P1 F6 179.2(4)
F4 P1 F6 89.8(3)
C1 N1 C2 111.5(8)
C1 N1 C4 126.3(8)
C2 N1 C4 122.2(8)
C1 N2 C3 110.3(8)
C1 N2 C5 125.1(7)
C3 N2 C5 124.4(7)
C9 N3 C5 117.0(8)
C11 N4 C12 111.2(8)
C11 N4 C14 124.3(8)
C12 N4 C14 124.4(8)
C13 N5 C11 110.4(8)
C13 N5 C15 125.3(8)
C11 N5 C15 124.2(7)
C15 N6 C19 117.4(8)
N1 C1 N2 105.2(8)
N1 C1 Au1 124.8(7)
N2 C1 Au1 130.0(7)
C2 C3 N2 106.6(8)
C3 C2 N1 106.3(8)
N3 C5 C6 125.0(9)
N3 C5 N2 113.9(8)
C6 C5 N2 121.0(8)
C5 C6 C7 115.7(9)
C5 C6 C10 123.9(9)
C7 C6 C10 120.5(9)
C8 C7 C6 120.7(10)
C7 C8 C9 118.4(9)
N3 C9 C8 123.3(9)
N4 C11 N5 104.4(8)
N4 C11 Au1 125.1(7)
N5 C11 Au1 130.4(7)
C13 C12 N4 107.0(8)
C12 C13 N5 106.8(8)
N6 C15 C16 126.1(9)
N6 C15 N5 116.7(8)
C16 C15 N5 116.9(8)
C15 C16 C17 114.6(9)
C15 C16 C20 124.0(9)
C17 C16 C20 121.4(9)
C18 C17 C16 120.5(9)
C17 C18 C19 118.6(9)
N6 C19 C18 122.8(9)

loop_
_geom_bond_atom_site_label_1
_geom_bond_atom_site_label_2
_geom_bond_distance
Au1 C11 2.026(9)
Au1 C1 2.037(9)
P1 F5 1.588(7)
P1 F1 1.605(6)
P1 F2 1.600(6)
P1 F3 1.604(6)
P1 F4 1.606(6)
P1 F6 1.614(6)
N1 C1 1.336(12)
N1 C2 1.392(11)
N1 C4 1.480(12)
N2 C1 1.360(12)
N2 C3 1.394(11)
N2 C5 1.444(12)
N3 C9 1.338(13)
N3 C5 1.339(12)
N4 C11 1.348(12)
N4 C12 1.375(12)
N4 C14 1.473(12)
N5 C13 1.379(11)
N5 C11 1.370(12)
N5 C15 1.451(12)
N6 C15 1.304(13)
N6 C19 1.343(13)
C3 C2 1.353(14)
C5 C6 1.404(13)
C6 C7 1.384(14)
C6 C10 1.496(14)
C7 C8 1.391(15)
C8 C9 1.378(15)
C12 C13 1.346(14)
C15 C16 1.416(14)
C16 C17 1.401(14)
C16 C20 1.515(14)
C17 C18 1.382(15)
C18 C19 1.384(14)

loop_
_geom_torsion_atom_site_label_1
_geom_torsion_atom_site_label_2
_geom_torsion_atom_site_label_3
_geom_torsion_atom_site_label_4
_geom_torsion
C2 N1 C1 N2 1.8(10)
C4 N1 C1 N2 -179.6(9)
C2 N1 C1 Au1 -175.6(7)
C4 N1 C1 Au1 2.9(14)
C3 N2 C1 N1 -2.3(10)
C5 N2 C1 N1 -178.5(8)
C3 N2 C1 Au1 175.0(7)
C5 N2 C1 Au1 -1.2(14)
C11 Au1 C1 N1 11(4)
C11 Au1 C1 N2 -166(3)
C1 N2 C3 C2 1.9(10)
C5 N2 C3 C2 178.2(8)
N2 C3 C2 N1 -0.8(10)
C1 N1 C2 C3 -0.6(11)
C4 N1 C2 C3 -179.3(9)
C9 N3 C5 C6 1.5(14)
C9 N3 C5 N2 179.2(8)
C1 N2 C5 N3 45.1(12)
C3 N2 C5 N3 -130.6(9)
C1 N2 C5 C6 -137.1(10)
C3 N2 C5 C6 47.2(13)
N3 C5 C6 C7 -0.7(15)
N2 C5 C6 C7 -178.2(8)
N3 C5 C6 C10 179.4(10)
N2 C5 C6 C10 1.9(15)
C5 C6 C7 C8 -0.5(15)
C10 C6 C7 C8 179.4(10)
C6 C7 C8 C9 0.7(16)
C5 N3 C9 C8 -1.2(14)
C7 C8 C9 N3 0.2(16)
C12 N4 C11 N5 -0.8(11)
C14 N4 C11 N5 178.4(9)
C12 N4 C11 Au1 175.9(7)
C14 N4 C11 Au1 -4.8(14)
C13 N5 C11 N4 -0.4(10)
C15 N5 C11 N4 -178.1(8)
C13 N5 C11 Au1 -176.9(7)
C15 N5 C11 Au1 5.4(14)
C1 Au1 C11 N4 -19(4)
C1 Au1 C11 N5 156(3)
C11 N4 C12 C13 1.8(11)
C14 N4 C12 C13 -177.5(9)
N4 C12 C13 N5 -1.9(10)
C11 N5 C13 C12 1.5(11)
C15 N5 C13 C12 179.2(8)
C19 N6 C15 C16 -2.0(13)
C19 N6 C15 N5 -176.3(8)
C13 N5 C15 N6 97.4(11)
C11 N5 C15 N6 -85.2(11)
C13 N5 C15 C16 -77.5(11)
C11 N5 C15 C16 99.9(10)
N6 C15 C16 C17 2.1(13)
N5 C15 C16 C17 176.5(8)
N6 C15 C16 C20 -176.8(9)
N5 C15 C16 C20 -2.4(13)
C15 C16 C17 C18 -0.8(13)
C20 C16 C17 C18 178.1(9)
C16 C17 C18 C19 -0.5(14)
C15 N6 C19 C18 0.4(13)
C17 C18 C19 N6 0.8(14)
